data_7032494
loop_
_publ_author_name
'Pop, Alexandra'
'Wang, Lingfang'
'Dorcet, Vincent'
'Roisnel, Thierry'
'Carpentier, Jean-Fran\,cois'
'Silvestru, Anca'
'Sarazin, Yann'

_publ_section_title
;
 On the coordination chemistry of organochalcogenolates R(NMe2)^E(-) and
 R(NMe2)^E^O(-) (E = S, Se) onto lead(ii) and lighter divalent tetrel
 elements.
;
_journal_issue 43
_journal_name_full 'Dalton transactions (Cambridge, England : 2003)'
_journal_page_first 16459
_journal_page_last 16474
_journal_paper_doi 10.1039/c4dt02252a
_journal_volume 43
_journal_year 2014
_chemical_compound_source 'synthesis as described'
_chemical_formula_moiety 'C38 H76 N4 O2 Pb2 S2 Si4'
_chemical_formula_sum 'C38 H76 N4 O2 Pb2 S2 Si4'
_chemical_formula_weight 1211.89
_chemical_name_systematic
;
 ?
;
_space_group_IT_number 2
_symmetry_cell_setting triclinic
_symmetry_Int_Tables_number 2
_symmetry_space_group_name_Hall '-P 1'
_symmetry_space_group_name_H-M 'P -1'
_atom_sites_solution_hydrogens geom
_atom_sites_solution_primary direct
_atom_sites_solution_secondary difmap
_cell_angle_alpha 102.1710(10)
_cell_angle_beta 103.790(2)
_cell_angle_gamma 93.8130(10)
_cell_formula_units_Z 1
_cell_length_a 8.9509(3)
_cell_length_b 10.6875(4)
_cell_length_c 13.9731(5)
_cell_measurement_reflns_used 9942
_cell_measurement_temperature 150(2)
_cell_measurement_theta_max 27.46
_cell_measurement_theta_min 2.36
_cell_measurement_wavelength 0.71073
_cell_volume 1259.36(8)
_computing_cell_refinement 'Bruker APEX2 (Bruker, 2006)'
_computing_data_collection 'Bruker APEX2 (Bruker, 2006)'
_computing_data_reduction 'Bruker APEX2 (Bruker, 2006)'
_computing_molecular_graphics 'Ortep-3 for Windows (Farrugia, 1997)'
_computing_publication_material
;
           WinGX publication routines (Farrugia, 2012),
           CRYSCAL (T. Roisnel, local program)
;
_computing_structure_refinement 'SHELXL-97 (Sheldrick, 1997)'
_computing_structure_solution 'SIR97 (Altomare et al., 1999)'
_diffrn_ambient_temperature 150(2)
_diffrn_detector 'CCD plate'
_diffrn_measured_fraction_theta_full 0.994
_diffrn_measured_fraction_theta_max 0.994
_diffrn_measurement_device_type 'APEXII, Bruker-AXS'
_diffrn_measurement_method 'CCD rotation images, thin slices'
_diffrn_radiation_monochromator graphite
_diffrn_radiation_probe x-ray
_diffrn_radiation_type MoK\a
_diffrn_radiation_wavelength 0.71073
_diffrn_reflns_av_R_equivalents 0.0328
_diffrn_reflns_av_unetI/netI 0.0313
_diffrn_reflns_limit_h_max 11
_diffrn_reflns_limit_h_min -11
_diffrn_reflns_limit_k_max 13
_diffrn_reflns_limit_k_min -12
_diffrn_reflns_limit_l_max 18
_diffrn_reflns_limit_l_min -18
_diffrn_reflns_number 20184
_diffrn_reflns_theta_full 27.46
_diffrn_reflns_theta_max 27.46
_diffrn_reflns_theta_min 3.09
_exptl_absorpt_coefficient_mu 6.887
_exptl_absorpt_correction_T_max 0.709
_exptl_absorpt_correction_T_min 0.564
_exptl_absorpt_correction_type multi-scan
_exptl_absorpt_process_details
;
  [Sheldrick, G.M. (2002). SADABS Bruker AXS Inc., Madison, Wisconsin, USA]
;
_exptl_crystal_colour colourless
_exptl_crystal_density_diffrn 1.598
_exptl_crystal_density_method 'not measured'
_exptl_crystal_description prism
_exptl_crystal_F_000 600
_exptl_crystal_size_max 0.11
_exptl_crystal_size_mid 0.08
_exptl_crystal_size_min 0.05
_refine_diff_density_max 0.966
_refine_diff_density_min -0.481
_refine_diff_density_rms 0.097
_refine_ls_extinction_method none
_refine_ls_goodness_of_fit_ref 1.042
_refine_ls_hydrogen_treatment constr
_refine_ls_matrix_type full
_refine_ls_number_parameters 245
_refine_ls_number_reflns 5741
_refine_ls_number_restraints 0
_refine_ls_restrained_S_all 1.042
_refine_ls_R_factor_all 0.0206
_refine_ls_R_factor_gt 0.0185
_refine_ls_shift/su_max 0.003
_refine_ls_shift/su_mean 0
_refine_ls_structure_factor_coef Fsqd
_refine_ls_weighting_details 'calc w=1/[\s^2^(Fo^2^)+(0.0204P)^2^+0.0000P] where P=(Fo^2^+2Fc^2^)/3'
_refine_ls_weighting_scheme calc
_refine_ls_wR_factor_gt 0.0424
_refine_ls_wR_factor_ref 0.0432
_reflns_number_gt 5408
_reflns_number_total 5741
_reflns_threshold_expression >2sigma(I)
_cod_data_source_file c4dt02252a2.cif
_cod_data_source_block 11
_cod_depositor_comments 'Adding full bibliography for 7032488--7032503.cif.'
_cod_database_code 7032494

loop_
_symmetry_equiv_pos_as_xyz
'x, y, z'
'-x, -y, -z'

loop_
_atom_site_label
_atom_site_type_symbol
_atom_site_fract_x
_atom_site_fract_y
_atom_site_fract_z
_atom_site_U_iso_or_equiv
_atom_site_adp_type
_atom_site_occupancy
_atom_site_symmetry_multiplicity
_atom_site_calc_flag
_atom_site_refinement_flags
Pb1 Pb 0.165903(9) 0.084110(8) 0.609931(6) 0.01594(4) Uani 1 1 d .
Si1 Si -0.11877(8) 0.07580(7) 0.75372(5) 0.02180(15) Uani 1 1 d .
Si2 Si 0.21910(8) 0.09458(7) 0.85357(5) 0.02350(16) Uani 1 1 d .
N1 N 0.0709(2) 0.0827(2) 0.74558(15) 0.0189(4) Uani 1 1 d .
C2 C -0.2648(3) 0.0062(3) 0.6298(2) 0.0311(7) Uani 1 1 d .
H2A H -0.2539 0.0581 0.5813 0.047 Uiso 1 1 calc R
H2B H -0.3695 0.0066 0.6399 0.047 Uiso 1 1 calc R
H2C H -0.2475 -0.0826 0.6034 0.047 Uiso 1 1 calc R
C3 C -0.1752(3) 0.2386(3) 0.8018(2) 0.0356(7) Uani 1 1 d .
H3A H -0.1002 0.282 0.8656 0.053 Uiso 1 1 calc R
H3B H -0.2787 0.2284 0.8133 0.053 Uiso 1 1 calc R
H3C H -0.1761 0.2905 0.7516 0.053 Uiso 1 1 calc R
C4 C -0.1567(3) -0.0271(3) 0.8409(2) 0.0339(7) Uani 1 1 d .
H4A H -0.1337 -0.1147 0.8165 0.051 Uiso 1 1 calc R
H4B H -0.2657 -0.0297 0.8424 0.051 Uiso 1 1 calc R
H4C H -0.0904 0.0094 0.9093 0.051 Uiso 1 1 calc R
C5 C 0.1965(4) 0.2176(3) 0.9652(2) 0.0356(7) Uani 1 1 d .
H5A H 0.1956 0.3025 0.9491 0.053 Uiso 1 1 calc R
H5B H 0.2833 0.2207 1.024 0.053 Uiso 1 1 calc R
H5C H 0.0988 0.1938 0.9808 0.053 Uiso 1 1 calc R
C6 C 0.2439(4) -0.0628(3) 0.8909(2) 0.0362(7) Uani 1 1 d .
H6A H 0.149 -0.0948 0.9059 0.054 Uiso 1 1 calc R
H6B H 0.331 -0.0502 0.9512 0.054 Uiso 1 1 calc R
H6C H 0.2648 -0.1258 0.8351 0.054 Uiso 1 1 calc R
C7 C 0.4131(3) 0.1486(3) 0.8360(2) 0.0369(7) Uani 1 1 d .
H7A H 0.4385 0.0834 0.7836 0.055 Uiso 1 1 calc R
H7B H 0.4926 0.1599 0.9 0.055 Uiso 1 1 calc R
H7C H 0.4092 0.2307 0.8154 0.055 Uiso 1 1 calc R
O11 O -0.04112(18) 0.11782(15) 0.49189(12) 0.0178(3) Uani 1 1 d .
C12 C -0.0795(3) 0.2369(2) 0.46651(18) 0.0187(5) Uani 1 1 d .
C13 C -0.2564(3) 0.2274(3) 0.4240(2) 0.0286(6) Uani 1 1 d .
H13A H -0.2898 0.1587 0.3619 0.043 Uiso 1 1 calc R
H13B H -0.2835 0.3097 0.4088 0.043 Uiso 1 1 calc R
H13C H -0.3084 0.2078 0.4743 0.043 Uiso 1 1 calc R
C14 C 0.0018(3) 0.2650(3) 0.38740(19) 0.0275(6) Uani 1 1 d .
H14A H 0.1144 0.2735 0.4153 0.041 Uiso 1 1 calc R
H14B H -0.0273 0.3456 0.3695 0.041 Uiso 1 1 calc R
H14C H -0.0294 0.1941 0.3267 0.041 Uiso 1 1 calc R
C15 C -0.0360(3) 0.3458(2) 0.56405(19) 0.0217(5) Uani 1 1 d .
H15A H -0.0727 0.3163 0.618 0.026 Uiso 1 1 calc R
H15B H -0.0882 0.4216 0.551 0.026 Uiso 1 1 calc R
S1 S 0.17279(7) 0.39237(6) 0.60675(5) 0.02198(13) Uani 1 1 d .
C16 C 0.2064(3) 0.4730(2) 0.73633(19) 0.0199(5) Uani 1 1 d .
C17 C 0.0874(3) 0.5099(2) 0.7809(2) 0.0244(6) Uani 1 1 d .
H17 H -0.0171 0.4926 0.7411 0.029 Uiso 1 1 calc R
C18 C 0.1202(3) 0.5718(3) 0.8830(2) 0.0311(6) Uani 1 1 d .
H18 H 0.0387 0.5962 0.9131 0.037 Uiso 1 1 calc R
C19 C 0.2732(4) 0.5978(3) 0.9408(2) 0.0357(7) Uani 1 1 d .
H19 H 0.2967 0.6398 1.0106 0.043 Uiso 1 1 calc R
C20 C 0.3907(3) 0.5625(3) 0.8963(2) 0.0309(6) Uani 1 1 d .
H20 H 0.4949 0.5815 0.9362 0.037 Uiso 1 1 calc R
C21 C 0.3611(3) 0.4999(3) 0.7946(2) 0.0240(6) Uani 1 1 d .
C22 C 0.4915(3) 0.4616(3) 0.7482(2) 0.0271(6) Uani 1 1 d .
H22A H 0.5882 0.4728 0.8029 0.033 Uiso 1 1 calc R
H22B H 0.4689 0.369 0.7133 0.033 Uiso 1 1 calc R
N23 N 0.5159(2) 0.5366(2) 0.67567(18) 0.0297(5) Uani 1 1 d .
C24 C 0.5860(4) 0.6680(3) 0.7286(3) 0.0450(8) Uani 1 1 d .
H24A H 0.5154 0.711 0.7649 0.068 Uiso 1 1 calc R
H24B H 0.6054 0.7158 0.6793 0.068 Uiso 1 1 calc R
H24C H 0.6841 0.6652 0.7771 0.068 Uiso 1 1 calc R
C25 C 0.6131(4) 0.4740(4) 0.6151(3) 0.0499(9) Uani 1 1 d .
H25A H 0.7145 0.4694 0.6595 0.075 Uiso 1 1 calc R
H25B H 0.6268 0.5238 0.5658 0.075 Uiso 1 1 calc R
H25C H 0.5637 0.3867 0.5793 0.075 Uiso 1 1 calc R

loop_
_atom_site_aniso_label
_atom_site_aniso_U_11
_atom_site_aniso_U_22
_atom_site_aniso_U_33
_atom_site_aniso_U_23
_atom_site_aniso_U_13
_atom_site_aniso_U_12
Pb1 0.01664(5) 0.01751(6) 0.01290(5) 0.00341(4) 0.00301(3) 0.00017(4)
Si1 0.0248(3) 0.0244(4) 0.0178(3) 0.0053(3) 0.0091(3) 0.0003(3)
Si2 0.0266(4) 0.0272(4) 0.0145(3) 0.0062(3) 0.0014(3) -0.0017(3)
N1 0.0217(10) 0.0211(11) 0.0135(10) 0.0044(9) 0.0036(8) 0.0023(9)
C2 0.0231(13) 0.0501(19) 0.0221(13) 0.0097(13) 0.0088(11) 0.0031(13)
C3 0.0396(16) 0.0341(17) 0.0396(17) 0.0068(14) 0.0241(14) 0.0053(14)
C4 0.0382(16) 0.0376(17) 0.0279(15) 0.0126(13) 0.0115(13) -0.0073(14)
C5 0.0487(18) 0.0339(17) 0.0184(13) 0.0031(13) 0.0034(13) -0.0065(14)
C6 0.0469(18) 0.0348(17) 0.0261(15) 0.0127(14) 0.0034(13) 0.0044(14)
C7 0.0260(14) 0.058(2) 0.0228(14) 0.0136(15) -0.0028(11) -0.0049(14)
O11 0.0211(8) 0.0149(8) 0.0158(8) 0.0045(7) 0.0013(7) 0.0014(7)
C12 0.0220(12) 0.0145(12) 0.0186(12) 0.0045(10) 0.0024(10) 0.0024(10)
C13 0.0272(14) 0.0201(14) 0.0314(15) 0.0036(12) -0.0043(12) 0.0042(11)
C14 0.0434(16) 0.0202(14) 0.0187(13) 0.0051(11) 0.0078(12) 0.0013(12)
C15 0.0218(12) 0.0195(13) 0.0218(13) 0.0019(11) 0.0044(10) 0.0010(10)
S1 0.0210(3) 0.0224(3) 0.0197(3) -0.0005(3) 0.0055(2) -0.0004(3)
C16 0.0254(12) 0.0142(12) 0.0180(12) 0.0006(10) 0.0044(10) 0.0012(10)
C17 0.0262(13) 0.0222(14) 0.0240(13) 0.0034(11) 0.0072(11) 0.0000(11)
C18 0.0370(15) 0.0294(16) 0.0270(14) 0.0011(13) 0.0135(12) 0.0033(13)
C19 0.0461(17) 0.0337(17) 0.0209(14) -0.0011(13) 0.0054(13) -0.0043(14)
C20 0.0301(14) 0.0326(16) 0.0250(14) 0.0057(13) 0.0003(12) -0.0032(12)
C21 0.0262(13) 0.0210(14) 0.0253(13) 0.0090(11) 0.0048(11) 0.0007(11)
C22 0.0214(12) 0.0304(16) 0.0283(14) 0.0097(12) 0.0017(11) 0.0026(11)
N23 0.0206(11) 0.0370(14) 0.0321(13) 0.0119(11) 0.0052(10) 0.0010(10)
C24 0.0380(17) 0.044(2) 0.049(2) 0.0191(17) 0.0002(15) -0.0107(15)
C25 0.0350(17) 0.082(3) 0.0423(19) 0.0248(19) 0.0170(15) 0.0190(17)

loop_
_atom_type_symbol
_atom_type_description
_atom_type_scat_dispersion_real
_atom_type_scat_dispersion_imag
_atom_type_scat_source
C C 0.0033 0.0016 'International Tables Vol C Tables 4.2.6.8 and 6.1.1.4'
H H 0 0 'International Tables Vol C Tables 4.2.6.8 and 6.1.1.4'
N N 0.0061 0.0033 'International Tables Vol C Tables 4.2.6.8 and 6.1.1.4'
O O 0.0106 0.006 'International Tables Vol C Tables 4.2.6.8 and 6.1.1.4'
Si Si 0.0817 0.0704 'International Tables Vol C Tables 4.2.6.8 and 6.1.1.4'
S S 0.1246 0.1234 'International Tables Vol C Tables 4.2.6.8 and 6.1.1.4'
Pb Pb -3.3944 10.1111 'International Tables Vol C Tables 4.2.6.8 and 6.1.1.4'

loop_
_geom_angle_atom_site_label_1
_geom_angle_atom_site_label_2
_geom_angle_atom_site_label_3
_geom_angle
_geom_angle_site_symmetry_3
N1 Pb1 O11 103.35(6) .
N1 Pb1 O11 98.24(6) 2_556
O11 Pb1 O11 71.62(7) 2_556
N1 Si1 C2 113.94(11) .
N1 Si1 C3 112.78(12) .
C2 Si1 C3 105.35(14) .
N1 Si1 C4 112.07(12) .
C2 Si1 C4 105.36(13) .
C3 Si1 C4 106.70(14) .
N1 Si2 C6 113.44(12) .
N1 Si2 C5 112.78(13) .
C6 Si2 C5 108.78(14) .
N1 Si2 C7 111.96(11) .
C6 Si2 C7 104.47(15) .
C5 Si2 C7 104.72(14) .
Si1 N1 Si2 119.56(11) .
Si1 N1 Pb1 129.42(11) .
Si2 N1 Pb1 111.00(10) .
Si1 C2 H2A 109.5 .
Si1 C2 H2B 109.5 .
H2A C2 H2B 109.5 .
Si1 C2 H2C 109.5 .
H2A C2 H2C 109.5 .
H2B C2 H2C 109.5 .
Si1 C3 H3A 109.5 .
Si1 C3 H3B 109.5 .
H3A C3 H3B 109.5 .
Si1 C3 H3C 109.5 .
H3A C3 H3C 109.5 .
H3B C3 H3C 109.5 .
Si1 C4 H4A 109.5 .
Si1 C4 H4B 109.5 .
H4A C4 H4B 109.5 .
Si1 C4 H4C 109.5 .
H4A C4 H4C 109.5 .
H4B C4 H4C 109.5 .
Si2 C5 H5A 109.5 .
Si2 C5 H5B 109.5 .
H5A C5 H5B 109.5 .
Si2 C5 H5C 109.5 .
H5A C5 H5C 109.5 .
H5B C5 H5C 109.5 .
Si2 C6 H6A 109.5 .
Si2 C6 H6B 109.5 .
H6A C6 H6B 109.5 .
Si2 C6 H6C 109.5 .
H6A C6 H6C 109.5 .
H6B C6 H6C 109.5 .
Si2 C7 H7A 109.5 .
Si2 C7 H7B 109.5 .
H7A C7 H7B 109.5 .
Si2 C7 H7C 109.5 .
H7A C7 H7C 109.5 .
H7B C7 H7C 109.5 .
C12 O11 Pb1 128.40(14) .
C12 O11 Pb1 122.26(13) 2_556
Pb1 O11 Pb1 108.38(7) 2_556
O11 C12 C14 110.3(2) .
O11 C12 C13 109.23(19) .
C14 C12 C13 109.6(2) .
O11 C12 C15 109.1(2) .
C14 C12 C15 112.0(2) .
C13 C12 C15 106.5(2) .
C12 C13 H13A 109.5 .
C12 C13 H13B 109.5 .
H13A C13 H13B 109.5 .
C12 C13 H13C 109.5 .
H13A C13 H13C 109.5 .
H13B C13 H13C 109.5 .
C12 C14 H14A 109.5 .
C12 C14 H14B 109.5 .
H14A C14 H14B 109.5 .
C12 C14 H14C 109.5 .
H14A C14 H14C 109.5 .
H14B C14 H14C 109.5 .
C12 C15 S1 111.09(17) .
C12 C15 H15A 109.4 .
S1 C15 H15A 109.4 .
C12 C15 H15B 109.4 .
S1 C15 H15B 109.4 .
H15A C15 H15B 108 .
C16 S1 C15 104.44(12) .
C17 C16 C21 119.8(2) .
C17 C16 S1 123.0(2) .
C21 C16 S1 117.18(19) .
C18 C17 C16 120.6(3) .
C18 C17 H17 119.7 .
C16 C17 H17 119.7 .
C19 C18 C17 119.6(3) .
C19 C18 H18 120.2 .
C17 C18 H18 120.2 .
C20 C19 C18 119.7(3) .
C20 C19 H19 120.1 .
C18 C19 H19 120.1 .
C19 C20 C21 121.9(3) .
C19 C20 H20 119 .
C21 C20 H20 119 .
C20 C21 C16 118.4(2) .
C20 C21 C22 120.8(2) .
C16 C21 C22 120.8(2) .
N23 C22 C21 113.1(2) .
N23 C22 H22A 109 .
C21 C22 H22A 109 .
N23 C22 H22B 109 .
C21 C22 H22B 109 .
H22A C22 H22B 107.8 .
C25 N23 C24 110.5(2) .
C25 N23 C22 110.0(2) .
C24 N23 C22 110.5(2) .
N23 C24 H24A 109.5 .
N23 C24 H24B 109.5 .
H24A C24 H24B 109.5 .
N23 C24 H24C 109.5 .
H24A C24 H24C 109.5 .
H24B C24 H24C 109.5 .
N23 C25 H25A 109.5 .
N23 C25 H25B 109.5 .
H25A C25 H25B 109.5 .
N23 C25 H25C 109.5 .
H25A C25 H25C 109.5 .
H25B C25 H25C 109.5 .

loop_
_geom_bond_atom_site_label_1
_geom_bond_atom_site_label_2
_geom_bond_distance
_geom_bond_site_symmetry_2
Pb1 N1 2.2571(19) .
Pb1 O11 2.2729(16) .
Pb1 O11 2.3572(16) 2_556
Si1 N1 1.726(2) .
Si1 C2 1.873(3) .
Si1 C3 1.876(3) .
Si1 C4 1.876(3) .
Si2 N1 1.731(2) .
Si2 C6 1.875(3) .
Si2 C5 1.877(3) .
Si2 C7 1.881(3) .
C2 H2A 0.98 .
C2 H2B 0.98 .
C2 H2C 0.98 .
C3 H3A 0.98 .
C3 H3B 0.98 .
C3 H3C 0.98 .
C4 H4A 0.98 .
C4 H4B 0.98 .
C4 H4C 0.98 .
C5 H5A 0.98 .
C5 H5B 0.98 .
C5 H5C 0.98 .
C6 H6A 0.98 .
C6 H6B 0.98 .
C6 H6C 0.98 .
C7 H7A 0.98 .
C7 H7B 0.98 .
C7 H7C 0.98 .
O11 C12 1.433(3) .
O11 Pb1 2.3572(16) 2_556
C12 C14 1.529(3) .
C12 C13 1.541(3) .
C12 C15 1.543(3) .
C13 H13A 0.98 .
C13 H13B 0.98 .
C13 H13C 0.98 .
C14 H14A 0.98 .
C14 H14B 0.98 .
C14 H14C 0.98 .
C15 S1 1.821(2) .
C15 H15A 0.99 .
C15 H15B 0.99 .
S1 C16 1.778(3) .
C16 C17 1.395(4) .
C16 C21 1.405(3) .
C17 C18 1.392(4) .
C17 H17 0.95 .
C18 C19 1.389(4) .
C18 H18 0.95 .
C19 C20 1.379(4) .
C19 H19 0.95 .
C20 C21 1.390(4) .
C20 H20 0.95 .
C21 C22 1.505(4) .
C22 N23 1.463(3) .
C22 H22A 0.99 .
C22 H22B 0.99 .
N23 C25 1.453(4) .
N23 C24 1.461(4) .
C24 H24A 0.98 .
C24 H24B 0.98 .
C24 H24C 0.98 .
C25 H25A 0.98 .
C25 H25B 0.98 .
C25 H25C 0.98 .

loop_
_geom_torsion_atom_site_label_1
_geom_torsion_atom_site_label_2
_geom_torsion_atom_site_label_3
_geom_torsion_atom_site_label_4
_geom_torsion
_geom_torsion_site_symmetry_1
_geom_torsion_site_symmetry_4
C2 Si1 N1 Si2 -159.56(14) . .
C3 Si1 N1 Si2 80.40(17) . .
C4 Si1 N1 Si2 -40.04(18) . .
C2 Si1 N1 Pb1 22.35(19) . .
C3 Si1 N1 Pb1 -97.69(17) . .
C4 Si1 N1 Pb1 141.87(14) . .
C6 Si2 N1 Si1 78.72(18) . .
C5 Si2 N1 Si1 -45.54(17) . .
C7 Si2 N1 Si1 -163.35(15) . .
C6 Si2 N1 Pb1 -102.87(14) . .
C5 Si2 N1 Pb1 132.88(12) . .
C7 Si2 N1 Pb1 15.07(17) . .
O11 Pb1 N1 Si1 11.75(15) . .
O11 Pb1 N1 Si1 -61.20(15) 2_556 .
O11 Pb1 N1 Si2 -166.47(9) . .
O11 Pb1 N1 Si2 120.58(10) 2_556 .
N1 Pb1 O11 C12 96.76(18) . .
O11 Pb1 O11 C12 -168.9(2) 2_556 .
N1 Pb1 O11 Pb1 -94.39(8) . 2_556
O11 Pb1 O11 Pb1 0 2_556 2_556
Pb1 O11 C12 C14 86.4(2) . .
Pb1 O11 C12 C14 -81.1(2) 2_556 .
Pb1 O11 C12 C13 -153.08(16) . .
Pb1 O11 C12 C13 39.5(2) 2_556 .
Pb1 O11 C12 C15 -37.1(2) . .
Pb1 O11 C12 C15 155.47(14) 2_556 .
O11 C12 C15 S1 75.1(2) . .
C14 C12 C15 S1 -47.3(3) . .
C13 C12 C15 S1 -167.13(17) . .
C12 C15 S1 C16 -160.64(18) . .
C15 S1 C16 C17 -11.3(3) . .
C15 S1 C16 C21 168.9(2) . .
C21 C16 C17 C18 -0.8(4) . .
S1 C16 C17 C18 179.4(2) . .
C16 C17 C18 C19 0.5(4) . .
C17 C18 C19 C20 0.2(4) . .
C18 C19 C20 C21 -0.6(5) . .
C19 C20 C21 C16 0.3(4) . .
C19 C20 C21 C22 -179.5(3) . .
C17 C16 C21 C20 0.4(4) . .
S1 C16 C21 C20 -179.8(2) . .
C17 C16 C21 C22 -179.8(2) . .
S1 C16 C21 C22 0.0(3) . .
C20 C21 C22 N23 -110.7(3) . .
C16 C21 C22 N23 69.5(3) . .
C21 C22 N23 C25 -165.2(2) . .
C21 C22 N23 C24 72.5(3) . .
